data_7112610
loop_
_publ_author_name
'Maria Camila Blanco Jaimes'
'Frank Rominger'
'Mariette M. Pereira'
'Rui M. B. Carrilho'
'Sonia A. C. Carabineiro'
'A. Stephen K. Hashmi'

_publ_section_title
;
 Highly active phosphite gold(I) catalysts for intramolecular
 hydroalkoxylation, enyne cyclization and furanyne cyclization
;
_journal_name_full Chem.Commun.
_journal_page_first 4937
_journal_paper_doi 10.1039/C4CC00839A
_journal_volume 50
_journal_year 2014
_chemical_formula_sum 'C30 H45 Au Cl O3 P'
_chemical_formula_weight 717.05
_chemical_name_common '3 in manuscript'
_chemical_name_systematic
; 
 ? 
;
_space_group_IT_number 14
_symmetry_cell_setting monoclinic
_symmetry_space_group_name_Hall '-P 2yn'
_symmetry_space_group_name_H-M 'P 1 21/n 1'
_atom_sites_solution_hydrogens geom
_atom_sites_solution_primary direct
_atom_sites_solution_secondary difmap
_audit_creation_method SHELXL-97
_cell_angle_alpha 90.00
_cell_angle_beta 92.652(2)
_cell_angle_gamma 90.00
_cell_formula_units_Z 4
_cell_length_a 11.6943(13)
_cell_length_b 13.4623(15)
_cell_length_c 17.938(2)
_cell_measurement_reflns_used 3205
_cell_measurement_temperature 200(2)
_cell_measurement_theta_max 23.58
_cell_measurement_theta_min 2.27
_cell_volume 2821.0(5)
_computing_cell_refinement 'Bruker SAINT'
_computing_data_collection 'Bruker APEX2'
_computing_data_reduction 'Bruker SAINT'
_computing_molecular_graphics 'Bruker SHELXTL'
_computing_publication_material 'Bruker SHELXTL'
_computing_structure_refinement 'SHELXL-97 (Sheldrick, 2008)'
_computing_structure_solution 'SHELXS-97 (Sheldrick, 2008)'
_diffrn_ambient_temperature 200(2)
_diffrn_measured_fraction_theta_full 0.997
_diffrn_measured_fraction_theta_max 0.997
_diffrn_measurement_device_type 'Bruker APEX'
_diffrn_measurement_method '\f and \w scans'
_diffrn_radiation_monochromator graphite
_diffrn_radiation_source 'fine-focus sealed tube'
_diffrn_radiation_type MoK\a
_diffrn_radiation_wavelength 0.71073
_diffrn_reflns_av_R_equivalents 0.0882
_diffrn_reflns_av_sigmaI/netI 0.0839
_diffrn_reflns_limit_h_max 14
_diffrn_reflns_limit_h_min -14
_diffrn_reflns_limit_k_max 16
_diffrn_reflns_limit_k_min 0
_diffrn_reflns_limit_l_max 21
_diffrn_reflns_limit_l_min 0
_diffrn_reflns_number 28672
_diffrn_reflns_theta_full 25.72
_diffrn_reflns_theta_max 25.72
_diffrn_reflns_theta_min 1.89
_exptl_absorpt_coefficient_mu 5.396
_exptl_absorpt_correction_T_max 0.5637
_exptl_absorpt_correction_T_min 0.4982
_exptl_absorpt_correction_type multi-scan
_exptl_absorpt_process_details
;
Sheldrick, G. M. (2008). <i>SADABS</i>. University of G\"ottingen, Germany.
;
_exptl_crystal_colour colourless
_exptl_crystal_density_diffrn 1.688
_exptl_crystal_density_method 'not measured'
_exptl_crystal_description polyhedron
_exptl_crystal_F_000 1440
_exptl_crystal_size_max 0.15
_exptl_crystal_size_mid 0.13
_exptl_crystal_size_min 0.12
_refine_diff_density_max 0.921
_refine_diff_density_min -1.590
_refine_diff_density_rms 0.165
_refine_ls_extinction_method none
_refine_ls_goodness_of_fit_ref 1.011
_refine_ls_hydrogen_treatment constr
_refine_ls_matrix_type full
_refine_ls_number_parameters 326
_refine_ls_number_reflns 5370
_refine_ls_number_restraints 0
_refine_ls_restrained_S_all 1.011
_refine_ls_R_factor_all 0.0718
_refine_ls_R_factor_gt 0.0418
_refine_ls_shift/su_max 0.002
_refine_ls_shift/su_mean 0.000
_refine_ls_structure_factor_coef Fsqd
_refine_ls_weighting_details 'calc w=1/[\s^2^(Fo^2^)+(0.0303P)^2^+0.0000P] where P=(Fo^2^+2Fc^2^)/3'
_refine_ls_weighting_scheme calc
_refine_ls_wR_factor_gt 0.0680
_refine_ls_wR_factor_ref 0.0752
_reflns_number_gt 4071
_reflns_number_total 5370
_reflns_threshold_expression >2sigma(I)
_cod_data_source_file c4cc00839a2.cif
_cod_data_source_block mcb9
_cod_original_cell_volume 2821.1(6)
_cod_original_sg_symbol_H-M P2(1)/n
_cod_database_code 7112610

loop_
_symmetry_equiv_pos_as_xyz
'x, y, z'
'-x+1/2, y+1/2, -z+1/2'
'-x, -y, -z'
'x-1/2, -y-1/2, z-1/2'

loop_
_atom_site_label
_atom_site_type_symbol
_atom_site_fract_x
_atom_site_fract_y
_atom_site_fract_z
_atom_site_U_iso_or_equiv
_atom_site_adp_type
_atom_site_occupancy
_atom_site_symmetry_multiplicity
_atom_site_calc_flag
_atom_site_refinement_flags
Au1 Au 0.16070(2) 0.41739(2) 0.248975(19) 0.02279(9) Uani 1 1 d .
Cl1 Cl 0.00423(15) 0.36964(15) 0.30994(11) 0.0354(5) Uani 1 1 d .
P1 P 0.31883(16) 0.45279(14) 0.19161(11) 0.0226(4) Uani 1 1 d .
O1 O 0.4018(4) 0.5119(3) 0.2455(3) 0.0244(11) Uani 1 1 d .
O2 O 0.3929(4) 0.3598(3) 0.1706(3) 0.0247(12) Uani 1 1 d .
O3 O 0.3068(4) 0.5098(3) 0.1143(3) 0.0237(12) Uani 1 1 d .
C11 C 0.5254(5) 0.5290(5) 0.2437(4) 0.0209(16) Uani 1 1 d .
C12 C 0.5906(6) 0.4426(5) 0.2803(4) 0.033(2) Uani 1 1 d .
H12A H 0.5640 0.4319 0.3312 0.040 Uiso 1 1 calc R
H12B H 0.5757 0.3812 0.2511 0.040 Uiso 1 1 calc R
C13 C 0.7185(6) 0.4648(6) 0.2842(5) 0.033(2) Uani 1 1 d .
H13 H 0.7604 0.4070 0.3073 0.040 Uiso 1 1 calc R
C14 C 0.7583(6) 0.4804(6) 0.2048(5) 0.037(2) Uani 1 1 d .
H14A H 0.8418 0.4931 0.2064 0.044 Uiso 1 1 calc R
H14B H 0.7428 0.4199 0.1747 0.044 Uiso 1 1 calc R
C15 C 0.6946(6) 0.5691(5) 0.1691(4) 0.0310(19) Uani 1 1 d .
H15 H 0.7214 0.5808 0.1177 0.037 Uiso 1 1 calc R
C16 C 0.5656(5) 0.5476(5) 0.1655(4) 0.0254(18) Uani 1 1 d .
H16A H 0.5237 0.6049 0.1430 0.030 Uiso 1 1 calc R
H16B H 0.5494 0.4886 0.1339 0.030 Uiso 1 1 calc R
C17 C 0.5498(6) 0.6215(5) 0.2920(4) 0.0319(19) Uani 1 1 d .
H17A H 0.5070 0.6789 0.2702 0.038 Uiso 1 1 calc R
H17B H 0.5230 0.6100 0.3428 0.038 Uiso 1 1 calc R
C18 C 0.6782(6) 0.6454(6) 0.2966(4) 0.032(2) Uani 1 1 d .
H18 H 0.6932 0.7060 0.3277 0.039 Uiso 1 1 calc R
C19 C 0.7423(7) 0.5560(6) 0.3309(5) 0.045(2) Uani 1 1 d .
H19A H 0.8255 0.5696 0.3338 0.054 Uiso 1 1 calc R
H19B H 0.7174 0.5445 0.3822 0.054 Uiso 1 1 calc R
C20 C 0.7179(6) 0.6618(6) 0.2179(4) 0.033(2) Uani 1 1 d .
H20A H 0.8008 0.6767 0.2200 0.040 Uiso 1 1 calc R
H20B H 0.6770 0.7195 0.1952 0.040 Uiso 1 1 calc R
C21 C 0.3682(6) 0.2814(5) 0.1149(4) 0.0217(17) Uani 1 1 d .
C22 C 0.4367(6) 0.1931(5) 0.1429(4) 0.0279(18) Uani 1 1 d .
H22A H 0.4102 0.1720 0.1921 0.033 Uiso 1 1 calc R
H22B H 0.5187 0.2111 0.1490 0.033 Uiso 1 1 calc R
C23 C 0.4208(7) 0.1072(5) 0.0861(4) 0.035(2) Uani 1 1 d .
H23 H 0.4657 0.0481 0.1042 0.041 Uiso 1 1 calc R
C24 C 0.2948(7) 0.0806(6) 0.0784(5) 0.042(2) Uani 1 1 d .
H24A H 0.2675 0.0602 0.1276 0.050 Uiso 1 1 calc R
H24B H 0.2837 0.0241 0.0435 0.050 Uiso 1 1 calc R
C25 C 0.2255(7) 0.1700(6) 0.0493(4) 0.036(2) Uani 1 1 d .
H25 H 0.1427 0.1517 0.0430 0.043 Uiso 1 1 calc R
C26 C 0.2410(6) 0.2549(6) 0.1066(5) 0.030(2) Uani 1 1 d .
H26A H 0.1963 0.3137 0.0895 0.036 Uiso 1 1 calc R
H26B H 0.2131 0.2336 0.1554 0.036 Uiso 1 1 calc R
C27 C 0.4111(6) 0.3160(5) 0.0399(4) 0.0299(19) Uani 1 1 d .
H27A H 0.4930 0.3344 0.0455 0.036 Uiso 1 1 calc R
H27B H 0.3673 0.3751 0.0222 0.036 Uiso 1 1 calc R
C28 C 0.3951(7) 0.2308(5) -0.0171(5) 0.037(2) Uani 1 1 d .
H28 H 0.4225 0.2518 -0.0666 0.044 Uiso 1 1 calc R
C29 C 0.4638(7) 0.1411(5) 0.0124(4) 0.036(2) Uani 1 1 d .
H29A H 0.4568 0.0862 -0.0242 0.043 Uiso 1 1 calc R
H29B H 0.5458 0.1593 0.0187 0.043 Uiso 1 1 calc R
C30 C 0.2685(7) 0.2045(6) -0.0238(5) 0.038(2) Uani 1 1 d .
H30A H 0.2242 0.2636 -0.0411 0.046 Uiso 1 1 calc R
H30B H 0.2563 0.1515 -0.0616 0.046 Uiso 1 1 calc R
C31 C 0.2312(6) 0.5939(5) 0.0953(4) 0.0248(18) Uani 1 1 d .
C32 C 0.1111(6) 0.5564(5) 0.0759(5) 0.034(2) Uani 1 1 d .
H32A H 0.0787 0.5255 0.1203 0.041 Uiso 1 1 calc R
H32B H 0.1135 0.5055 0.0361 0.041 Uiso 1 1 calc R
C33 C 0.0355(6) 0.6438(6) 0.0489(5) 0.037(2) Uani 1 1 d .
H33 H -0.0438 0.6195 0.0363 0.044 Uiso 1 1 calc R
C34 C 0.0324(6) 0.7204(6) 0.1104(5) 0.038(2) Uani 1 1 d .
H34A H -0.0003 0.6905 0.1551 0.045 Uiso 1 1 calc R
H34B H -0.0168 0.7768 0.0939 0.045 Uiso 1 1 calc R
C35 C 0.1531(6) 0.7571(6) 0.1296(5) 0.040(2) Uani 1 1 d .
H35 H 0.1503 0.8081 0.1701 0.047 Uiso 1 1 calc R
C36 C 0.2281(6) 0.6697(5) 0.1575(4) 0.0270(18) Uani 1 1 d .
H36A H 0.3065 0.6932 0.1711 0.032 Uiso 1 1 calc R
H36B H 0.1957 0.6395 0.2022 0.032 Uiso 1 1 calc R
C37 C 0.2815(6) 0.6392(6) 0.0267(4) 0.035(2) Uani 1 1 d .
H37A H 0.2852 0.5884 -0.0131 0.042 Uiso 1 1 calc R
H37B H 0.3602 0.6630 0.0391 0.042 Uiso 1 1 calc R
C38 C 0.2053(7) 0.7270(6) -0.0010(5) 0.047(2) Uani 1 1 d .
H38 H 0.2380 0.7574 -0.0462 0.056 Uiso 1 1 calc R
C39 C 0.0857(7) 0.6890(7) -0.0202(5) 0.051(3) Uani 1 1 d .
H39A H 0.0884 0.6382 -0.0600 0.061 Uiso 1 1 calc R
H39B H 0.0366 0.7444 -0.0390 0.061 Uiso 1 1 calc R
C40 C 0.2016(7) 0.8043(6) 0.0611(5) 0.045(2) Uani 1 1 d .
H40A H 0.2798 0.8295 0.0734 0.054 Uiso 1 1 calc R
H40B H 0.1531 0.8611 0.0443 0.054 Uiso 1 1 calc R

loop_
_atom_site_aniso_label
_atom_site_aniso_U_11
_atom_site_aniso_U_22
_atom_site_aniso_U_33
_atom_site_aniso_U_23
_atom_site_aniso_U_13
_atom_site_aniso_U_12
Au1 0.02035(13) 0.02192(14) 0.02627(14) -0.00083(17) 0.00312(12) -0.00055(17)
Cl1 0.0286(11) 0.0363(12) 0.0420(13) 0.0004(10) 0.0091(9) -0.0057(9)
P1 0.0227(10) 0.0236(11) 0.0216(10) -0.0028(8) 0.0006(8) 0.0016(8)
O1 0.024(3) 0.028(3) 0.021(3) -0.006(3) -0.001(2) -0.005(2)
O2 0.026(3) 0.023(3) 0.025(3) -0.002(2) -0.002(2) 0.005(2)
O3 0.021(3) 0.022(3) 0.028(3) 0.000(2) 0.002(2) 0.006(2)
C11 0.015(4) 0.014(4) 0.034(4) -0.002(4) 0.002(4) -0.006(3)
C12 0.045(5) 0.025(5) 0.029(5) -0.011(4) -0.005(4) -0.011(4)
C13 0.027(5) 0.026(5) 0.046(6) 0.007(4) -0.002(4) 0.003(4)
C14 0.021(4) 0.038(5) 0.051(6) -0.004(5) -0.001(4) 0.004(4)
C15 0.027(4) 0.032(5) 0.034(5) 0.009(4) 0.000(3) -0.003(4)
C16 0.022(4) 0.028(4) 0.026(5) 0.007(4) -0.006(3) 0.002(3)
C17 0.039(5) 0.026(4) 0.031(5) -0.007(4) -0.002(4) 0.004(4)
C18 0.027(4) 0.031(5) 0.038(5) -0.012(4) -0.008(4) -0.008(4)
C19 0.039(5) 0.061(7) 0.034(5) 0.012(5) -0.014(4) -0.014(4)
C20 0.023(5) 0.039(5) 0.038(5) 0.007(4) -0.001(3) -0.011(4)
C21 0.024(4) 0.020(4) 0.021(4) -0.005(3) 0.002(3) 0.006(3)
C22 0.036(5) 0.027(5) 0.021(4) 0.008(4) 0.002(4) 0.009(4)
C23 0.049(5) 0.026(5) 0.028(5) 0.005(4) -0.004(4) 0.015(4)
C24 0.064(6) 0.018(5) 0.044(6) 0.002(4) 0.004(4) -0.014(5)
C25 0.030(4) 0.033(5) 0.045(5) -0.010(5) -0.004(4) -0.003(4)
C26 0.024(4) 0.028(5) 0.040(5) -0.009(4) 0.011(4) -0.001(4)
C27 0.040(5) 0.020(4) 0.030(5) 0.002(4) 0.004(4) 0.001(4)
C28 0.059(6) 0.021(5) 0.032(5) 0.001(4) 0.017(4) 0.006(4)
C29 0.057(6) 0.017(5) 0.033(5) -0.002(4) 0.005(4) 0.008(4)
C30 0.061(6) 0.026(5) 0.028(5) -0.008(4) -0.005(4) 0.003(4)
C31 0.021(4) 0.025(5) 0.028(4) -0.001(4) -0.002(3) 0.003(4)
C32 0.027(4) 0.023(5) 0.053(6) -0.012(4) -0.004(4) -0.003(3)
C33 0.026(5) 0.033(5) 0.050(6) -0.005(5) -0.013(4) 0.006(4)
C34 0.028(5) 0.040(5) 0.045(6) -0.015(4) -0.009(4) 0.012(4)
C35 0.042(5) 0.023(5) 0.052(6) -0.026(4) -0.012(5) 0.007(4)
C36 0.024(4) 0.028(5) 0.028(4) -0.004(4) -0.007(4) -0.001(3)
C37 0.030(5) 0.046(6) 0.029(5) 0.010(4) -0.001(4) 0.010(4)
C38 0.049(6) 0.055(7) 0.036(6) 0.021(5) 0.001(5) 0.010(5)
C39 0.051(6) 0.050(6) 0.048(7) -0.014(5) -0.032(5) 0.018(5)
C40 0.047(5) 0.017(5) 0.070(7) 0.008(5) -0.019(5) 0.001(4)

loop_
_atom_type_symbol
_atom_type_description
_atom_type_scat_dispersion_real
_atom_type_scat_dispersion_imag
_atom_type_scat_source
C C 0.0033 0.0016 'International Tables Vol C Tables 4.2.6.8 and 6.1.1.4'
H H 0.0000 0.0000 'International Tables Vol C Tables 4.2.6.8 and 6.1.1.4'
O O 0.0106 0.0060 'International Tables Vol C Tables 4.2.6.8 and 6.1.1.4'
P P 0.1023 0.0942 'International Tables Vol C Tables 4.2.6.8 and 6.1.1.4'
Cl Cl 0.1484 0.1585 'International Tables Vol C Tables 4.2.6.8 and 6.1.1.4'
Au Au -2.0133 8.8022 'International Tables Vol C Tables 4.2.6.8 and 6.1.1.4'

loop_
_geom_angle_atom_site_label_1
_geom_angle_atom_site_label_2
_geom_angle_atom_site_label_3
_geom_angle
P1 Au1 Cl1 175.67(7)
O1 P1 O2 102.7(2)
O1 P1 O3 108.9(3)
O2 P1 O3 101.7(3)
O1 P1 Au1 109.4(2)
O2 P1 Au1 114.9(2)
O3 P1 Au1 118.00(18)
C11 O1 P1 130.8(5)
C21 O2 P1 129.7(4)
C31 O3 P1 127.2(4)
O1 C11 C16 113.2(6)
O1 C11 C12 110.2(5)
C16 C11 C12 110.7(6)
O1 C11 C17 105.8(5)
C16 C11 C17 109.2(6)
C12 C11 C17 107.5(6)
C13 C12 C11 109.9(6)
C13 C12 H12A 109.7
C11 C12 H12A 109.7
C13 C12 H12B 109.7
C11 C12 H12B 109.7
H12A C12 H12B 108.2
C19 C13 C12 110.0(7)
C19 C13 C14 110.5(7)
C12 C13 C14 108.9(6)
C19 C13 H13 109.2
C12 C13 H13 109.2
C14 C13 H13 109.2
C15 C14 C13 109.4(6)
C15 C14 H14A 109.8
C13 C14 H14A 109.8
C15 C14 H14B 109.8
C13 C14 H14B 109.8
H14A C14 H14B 108.2
C14 C15 C16 109.3(6)
C14 C15 C20 108.9(6)
C16 C15 C20 108.9(6)
C14 C15 H15 109.9
C16 C15 H15 109.9
C20 C15 H15 109.9
C11 C16 C15 109.7(6)
C11 C16 H16A 109.7
C15 C16 H16A 109.7
C11 C16 H16B 109.7
C15 C16 H16B 109.7
H16A C16 H16B 108.2
C18 C17 C11 110.8(6)
C18 C17 H17A 109.5
C11 C17 H17A 109.5
C18 C17 H17B 109.5
C11 C17 H17B 109.5
H17A C17 H17B 108.1
C20 C18 C19 108.8(7)
C20 C18 C17 108.6(6)
C19 C18 C17 108.5(6)
C20 C18 H18 110.3
C19 C18 H18 110.3
C17 C18 H18 110.3
C13 C19 C18 110.0(6)
C13 C19 H19A 109.7
C18 C19 H19A 109.7
C13 C19 H19B 109.7
C18 C19 H19B 109.7
H19A C19 H19B 108.2
C18 C20 C15 110.8(6)
C18 C20 H20A 109.5
C15 C20 H20A 109.5
C18 C20 H20B 109.5
C15 C20 H20B 109.5
H20A C20 H20B 108.1
O2 C21 C22 104.7(5)
O2 C21 C27 108.4(5)
C22 C21 C27 110.1(6)
O2 C21 C26 113.0(5)
C22 C21 C26 110.4(6)
C27 C21 C26 110.0(6)
C21 C22 C23 108.9(6)
C21 C22 H22A 109.9
C23 C22 H22A 109.9
C21 C22 H22B 109.9
C23 C22 H22B 109.9
H22A C22 H22B 108.3
C29 C23 C24 110.8(7)
C29 C23 C22 108.5(6)
C24 C23 C22 108.8(6)
C29 C23 H23 109.6
C24 C23 H23 109.6
C22 C23 H23 109.6
C23 C24 C25 110.0(6)
C23 C24 H24A 109.7
C25 C24 H24A 109.7
C23 C24 H24B 109.7
C25 C24 H24B 109.7
H24A C24 H24B 108.2
C30 C25 C24 110.5(7)
C30 C25 C26 108.6(7)
C24 C25 C26 108.1(6)
C30 C25 H25 109.9
C24 C25 H25 109.9
C26 C25 H25 109.9
C21 C26 C25 108.7(6)
C21 C26 H26A 109.9
C25 C26 H26A 109.9
C21 C26 H26B 109.9
C25 C26 H26B 109.9
H26A C26 H26B 108.3
C21 C27 C28 108.7(6)
C21 C27 H27A 109.9
C28 C27 H27A 109.9
C21 C27 H27B 109.9
C28 C27 H27B 109.9
H27A C27 H27B 108.3
C30 C28 C29 109.7(6)
C30 C28 C27 108.2(6)
C29 C28 C27 108.2(7)
C30 C28 H28 110.2
C29 C28 H28 110.2
C27 C28 H28 110.2
C23 C29 C28 110.5(6)
C23 C29 H29A 109.6
C28 C29 H29A 109.6
C23 C29 H29B 109.6
C28 C29 H29B 109.6
H29A C29 H29B 108.1
C25 C30 C28 111.5(7)
C25 C30 H30A 109.3
C28 C30 H30A 109.3
C25 C30 H30B 109.3
C28 C30 H30B 109.3
H30A C30 H30B 108.0
O3 C31 C36 112.6(6)
O3 C31 C37 104.2(5)
C36 C31 C37 110.5(6)
O3 C31 C32 109.7(6)
C36 C31 C32 109.9(6)
C37 C31 C32 109.7(6)
C31 C32 C33 109.3(6)
C31 C32 H32A 109.8
C33 C32 H32A 109.8
C31 C32 H32B 109.8
C33 C32 H32B 109.8
H32A C32 H32B 108.3
C34 C33 C39 110.2(7)
C34 C33 C32 109.0(6)
C39 C33 C32 108.9(6)
C34 C33 H33 109.6
C39 C33 H33 109.6
C32 C33 H33 109.6
C33 C34 C35 109.5(6)
C33 C34 H34A 109.8
C35 C34 H34A 109.8
C33 C34 H34B 109.8
C35 C34 H34B 109.8
H34A C34 H34B 108.2
C40 C35 C34 109.3(7)
C40 C35 C36 110.8(6)
C34 C35 C36 109.5(6)
C40 C35 H35 109.1
C34 C35 H35 109.1
C36 C35 H35 109.1
C31 C36 C35 108.0(6)
C31 C36 H36A 110.1
C35 C36 H36A 110.1
C31 C36 H36B 110.1
C35 C36 H36B 110.1
H36A C36 H36B 108.4
C31 C37 C38 109.1(6)
C31 C37 H37A 109.9
C38 C37 H37A 109.9
C31 C37 H37B 109.9
C38 C37 H37B 109.9
H37A C37 H37B 108.3
C39 C38 C40 109.9(7)
C39 C38 C37 109.1(7)
C40 C38 C37 108.8(7)
C39 C38 H38 109.7
C40 C38 H38 109.7
C37 C38 H38 109.7
C38 C39 C33 109.6(7)
C38 C39 H39A 109.8
C33 C39 H39A 109.8
C38 C39 H39B 109.8
C33 C39 H39B 109.8
H39A C39 H39B 108.2
C35 C40 C38 109.3(6)
C35 C40 H40A 109.8
C38 C40 H40A 109.8
C35 C40 H40B 109.8
C38 C40 H40B 109.8
H40A C40 H40B 108.3

loop_
_geom_bond_atom_site_label_1
_geom_bond_atom_site_label_2
_geom_bond_distance
Au1 P1 2.2095(19)
Au1 Cl1 2.2678(18)
P1 O1 1.557(5)
P1 O2 1.578(5)
P1 O3 1.585(5)
O1 C11 1.466(7)
O2 C21 1.473(8)
O3 C31 1.468(8)
C11 C16 1.519(10)
C11 C12 1.523(9)
C11 C17 1.537(9)
C12 C13 1.523(10)
C12 H12A 0.9900
C12 H12B 0.9900
C13 C19 1.505(10)
C13 C14 1.533(10)
C13 H13 1.0000
C14 C15 1.532(10)
C14 H14A 0.9900
C14 H14B 0.9900
C15 C16 1.534(9)
C15 C20 1.541(10)
C15 H15 1.0000
C16 H16A 0.9900
C16 H16B 0.9900
C17 C18 1.534(9)
C17 H17A 0.9900
C17 H17B 0.9900
C18 C20 1.523(10)
C18 C19 1.532(10)
C18 H18 1.0000
C19 H19A 0.9900
C19 H19B 0.9900
C20 H20A 0.9900
C20 H20B 0.9900
C21 C22 1.506(9)
C21 C27 1.530(10)
C21 C26 1.530(9)
C22 C23 1.548(10)
C22 H22A 0.9900
C22 H22B 0.9900
C23 C29 1.507(11)
C23 C24 1.517(10)
C23 H23 1.0000
C24 C25 1.529(10)
C24 H24A 0.9900
C24 H24B 0.9900
C25 C30 1.499(11)
C25 C26 1.543(10)
C25 H25 1.0000
C26 H26A 0.9900
C26 H26B 0.9900
C27 C28 1.541(10)
C27 H27A 0.9900
C27 H27B 0.9900
C28 C30 1.522(10)
C28 C29 1.531(9)
C28 H28 1.0000
C29 H29A 0.9900
C29 H29B 0.9900
C30 H30A 0.9900
C30 H30B 0.9900
C31 C36 1.512(9)
C31 C37 1.517(10)
C31 C32 1.518(9)
C32 C33 1.536(10)
C32 H32A 0.9900
C32 H32B 0.9900
C33 C34 1.511(10)
C33 C39 1.523(11)
C33 H33 1.0000
C34 C35 1.520(10)
C34 H34A 0.9900
C34 H34B 0.9900
C35 C40 1.517(12)
C35 C36 1.537(10)
C35 H35 1.0000
C36 H36A 0.9900
C36 H36B 0.9900
C37 C38 1.549(10)
C37 H37A 0.9900
C37 H37B 0.9900
C38 C39 1.515(10)
C38 C40 1.526(11)
C38 H38 1.0000
C39 H39A 0.9900
C39 H39B 0.9900
C40 H40A 0.9900
C40 H40B 0.9900

loop_
_geom_torsion_atom_site_label_1
_geom_torsion_atom_site_label_2
_geom_torsion_atom_site_label_3
_geom_torsion_atom_site_label_4
_geom_torsion
Cl1 Au1 P1 O1 -96.3(10)
Cl1 Au1 P1 O2 18.6(10)
Cl1 Au1 P1 O3 138.5(9)
O2 P1 O1 C11 38.5(6)
O3 P1 O1 C11 -68.7(6)
Au1 P1 O1 C11 161.0(5)
O1 P1 O2 C21 -172.2(5)
O3 P1 O2 C21 -59.5(6)
Au1 P1 O2 C21 69.1(6)
O1 P1 O3 C31 -82.8(5)
O2 P1 O3 C31 169.2(5)
Au1 P1 O3 C31 42.6(6)
P1 O1 C11 C16 39.6(8)
P1 O1 C11 C12 -85.0(8)
P1 O1 C11 C17 159.2(5)
O1 C11 C12 C13 -175.1(6)
C16 C11 C12 C13 58.8(8)
C17 C11 C12 C13 -60.4(8)
C11 C12 C13 C19 61.4(9)
C11 C12 C13 C14 -59.7(8)
C19 C13 C14 C15 -59.8(8)
C12 C13 C14 C15 61.1(8)
C13 C14 C15 C16 -60.6(8)
C13 C14 C15 C20 58.2(8)
O1 C11 C16 C15 177.6(5)
C12 C11 C16 C15 -58.1(7)
C17 C11 C16 C15 60.1(7)
C14 C15 C16 C11 58.8(8)
C20 C15 C16 C11 -60.0(8)
O1 C11 C17 C18 178.1(6)
C16 C11 C17 C18 -59.7(8)
C12 C11 C17 C18 60.5(8)
C11 C17 C18 C20 58.5(8)
C11 C17 C18 C19 -59.6(9)
C12 C13 C19 C18 -60.0(9)
C14 C13 C19 C18 60.3(8)
C20 C18 C19 C13 -59.4(8)
C17 C18 C19 C13 58.6(9)
C19 C18 C20 C15 59.2(7)
C17 C18 C20 C15 -58.7(8)
C14 C15 C20 C18 -59.2(8)
C16 C15 C20 C18 59.8(8)
P1 O2 C21 C22 -154.6(5)
P1 O2 C21 C27 87.8(7)
P1 O2 C21 C26 -34.5(9)
O2 C21 C22 C23 -177.5(6)
C27 C21 C22 C23 -61.1(8)
C26 C21 C22 C23 60.5(8)
C21 C22 C23 C29 60.6(8)
C21 C22 C23 C24 -60.0(8)
C29 C23 C24 C25 -57.9(8)
C22 C23 C24 C25 61.3(9)
C23 C24 C25 C30 57.1(9)
C23 C24 C25 C26 -61.6(9)
O2 C21 C26 C25 -178.0(6)
C22 C21 C26 C25 -61.1(8)
C27 C21 C26 C25 60.6(8)
C30 C25 C26 C21 -59.7(9)
C24 C25 C26 C21 60.3(8)
O2 C21 C27 C28 175.1(5)
C22 C21 C27 C28 61.1(8)
C26 C21 C27 C28 -60.8(7)
C21 C27 C28 C30 59.4(8)
C21 C27 C28 C29 -59.5(8)
C24 C23 C29 C28 58.2(8)
C22 C23 C29 C28 -61.2(8)
C30 C28 C29 C23 -56.9(9)
C27 C28 C29 C23 61.1(8)
C24 C25 C30 C28 -57.3(8)
C26 C25 C30 C28 61.1(8)
C29 C28 C30 C25 56.9(9)
C27 C28 C30 C25 -61.0(8)
P1 O3 C31 C36 42.0(8)
P1 O3 C31 C37 161.8(5)
P1 O3 C31 C32 -80.8(7)
O3 C31 C32 C33 -174.6(6)
C36 C31 C32 C33 61.0(8)
C37 C31 C32 C33 -60.7(8)
C31 C32 C33 C34 -59.8(9)
C31 C32 C33 C39 60.5(8)
C39 C33 C34 C35 -59.5(8)
C32 C33 C34 C35 60.0(9)
C33 C34 C35 C40 60.4(9)
C33 C34 C35 C36 -61.1(9)
O3 C31 C36 C35 176.3(6)
C37 C31 C36 C35 60.2(8)
C32 C31 C36 C35 -61.0(8)
C40 C35 C36 C31 -59.8(8)
C34 C35 C36 C31 60.8(8)
O3 C31 C37 C38 177.6(6)
C36 C31 C37 C38 -61.2(8)
C32 C31 C37 C38 60.2(8)
C31 C37 C38 C39 -60.0(9)
C31 C37 C38 C40 59.9(9)
C40 C38 C39 C33 -58.7(9)
C37 C38 C39 C33 60.5(9)
C34 C33 C39 C38 58.7(8)
C32 C33 C39 C38 -60.9(9)
C34 C35 C40 C38 -60.4(8)
C36 C35 C40 C38 60.3(8)
C39 C38 C40 C35 59.9(9)
C37 C38 C40 C35 -59.4(8)
